data_4027469
loop_
_publ_author_name
'Shin-ichiro Kato'
'Takayuki Furuya'
'Atsushi Kobayashi'
'Masashi Nitani'
'Yutaka Ie'
'Yoshio Aso'
'Toshitada Yoshihara'
'Seiji Tobita'
'Yosuke Nakamura'

_publ_section_title
;
 \p-Extended Thiadiazoles Fused with Thienopyrrole or Indole Moieties:
 Synthesis, Structures, and Properties
;
_journal_name_full 'Journal of Organic Chemistry'
_journal_page_first 7595
_journal_page_last 7606
_journal_paper_doi 10.1021/jo301458m
_journal_volume 77
_journal_year 2012
_chemical_formula_sum 'C24 H22 N4 O2 S'
_chemical_formula_weight 430.52
_chemical_name_systematic
; 
 ? 
;
_space_group_IT_number 33
_symmetry_cell_setting orthorhombic
_symmetry_space_group_name_Hall 'P 2c -2n'
_symmetry_space_group_name_H-M 'P n a 21'
_atom_sites_solution_hydrogens geom
_atom_sites_solution_primary direct
_atom_sites_solution_secondary difmap
_audit_creation_method SHELXL-97
_cell_angle_alpha 90.00
_cell_angle_beta 90.00
_cell_angle_gamma 90.00
_cell_formula_units_Z 4
_cell_length_a 21.1724(11)
_cell_length_b 13.2827(5)
_cell_length_c 7.0396(2)
_cell_measurement_temperature 150(2)
_cell_volume 1979.72(14)
_computing_cell_refinement 'CrystalClear (Rigaku Corp., 2000)'
_computing_data_collection 'CrystalClear (Rigaku Corp., 2000)'
_computing_data_reduction 'CrystalClear (Rigaku Corp., 2000)'
_computing_structure_refinement 'SHELXL-97 (Sheldrick, 1997)'
_computing_structure_solution 'SHELXS-97 (Sheldrick, 1990)'
_diffrn_ambient_temperature 150(2)
_diffrn_detector_area_resol_mean 10.0000
_diffrn_measured_fraction_theta_full 0.932
_diffrn_measured_fraction_theta_max 0.932
_diffrn_radiation_monochromator graphite
_diffrn_radiation_source 'fine-focus sealed tube'
_diffrn_radiation_type MoK\a
_diffrn_radiation_wavelength 0.71070
_diffrn_reflns_av_R_equivalents 0.0127
_diffrn_reflns_av_sigmaI/netI 0.0144
_diffrn_reflns_limit_h_max 25
_diffrn_reflns_limit_h_min -22
_diffrn_reflns_limit_k_max 15
_diffrn_reflns_limit_k_min -15
_diffrn_reflns_limit_l_max 7
_diffrn_reflns_limit_l_min -7
_diffrn_reflns_number 9531
_diffrn_reflns_theta_full 24.99
_diffrn_reflns_theta_max 24.99
_diffrn_reflns_theta_min 5.44
_exptl_absorpt_coefficient_mu 0.195
_exptl_absorpt_correction_T_max 0.9808
_exptl_absorpt_correction_T_min 0.9261
_exptl_absorpt_correction_type multi-scan
_exptl_crystal_colour Yellow
_exptl_crystal_density_diffrn 1.444
_exptl_crystal_description Prism
_exptl_crystal_F_000 904
_exptl_crystal_size_max 0.40
_exptl_crystal_size_mid 0.30
_exptl_crystal_size_min 0.10
_refine_diff_density_max 0.171
_refine_diff_density_min -0.266
_refine_diff_density_rms 0.041
_refine_ls_abs_structure_details 'Flack H D (1983), Acta Cryst. A39, 876-881'
_refine_ls_abs_structure_Flack 0.19(6)
_refine_ls_extinction_method none
_refine_ls_goodness_of_fit_ref 1.144
_refine_ls_hydrogen_treatment none
_refine_ls_matrix_type full
_refine_ls_number_parameters 284
_refine_ls_number_reflns 3230
_refine_ls_number_restraints 1
_refine_ls_restrained_S_all 1.144
_refine_ls_R_factor_all 0.0261
_refine_ls_R_factor_gt 0.0261
_refine_ls_shift/su_max 0.000
_refine_ls_shift/su_mean 0.000
_refine_ls_structure_factor_coef Fsqd
_refine_ls_weighting_details 'calc w=1/[\s^2^(Fo^2^)+(0.0394P)^2^+0.4585P] where P=(Fo^2^+2Fc^2^)/3'
_refine_ls_weighting_scheme calc
_refine_ls_wR_factor_gt 0.0716
_refine_ls_wR_factor_ref 0.0716
_reflns_number_gt 3230
_reflns_number_total 3230
_reflns_threshold_expression >2sigma(I)
_cod_data_source_file jo301458m_si_005.cif
_cod_data_source_block crystalclear
_cod_database_code 4027469

loop_
_symmetry_equiv_pos_as_xyz
'x, y, z'
'-x, -y, z+1/2'
'-x+1/2, y+1/2, z+1/2'
'x+1/2, -y+1/2, z'

loop_
_atom_site_label
_atom_site_type_symbol
_atom_site_fract_x
_atom_site_fract_y
_atom_site_fract_z
_atom_site_U_iso_or_equiv
_atom_site_adp_type
_atom_site_occupancy
_atom_site_symmetry_multiplicity
_atom_site_calc_flag
_atom_site_refinement_flags
S1 S 0.730476(16) 0.47636(3) 0.74816(8) 0.02618(13) Uani 1 1 d .
N1 N 0.65988(6) 0.52460(9) 0.7748(2) 0.0213(3) Uani 1 1 d .
C1 C 0.61949(7) 0.44689(10) 0.7676(3) 0.0165(3) Uani 1 1 d .
C2 C 0.55237(7) 0.45151(10) 0.7790(2) 0.0156(3) Uani 1 1 d .
C3 C 0.51658(6) 0.36239(10) 0.7742(2) 0.0151(3) Uani 1 1 d .
C4 C 0.54787(6) 0.26600(10) 0.7722(2) 0.0149(3) Uani 1 1 d .
C5 C 0.61316(6) 0.26138(10) 0.7424(2) 0.0150(3) Uani 1 1 d .
C6 C 0.64996(6) 0.35117(10) 0.7410(3) 0.0163(3) Uani 1 1 d .
N2 N 0.71307(6) 0.35707(9) 0.7271(2) 0.0216(3) Uani 1 1 d .
N3 N 0.52455(5) 0.16756(9) 0.79308(19) 0.0156(3) Uani 1 1 d .
C7 C 0.57578(6) 0.10162(10) 0.7780(2) 0.0151(3) Uani 1 1 d .
C8 C 0.57720(7) -0.00254(12) 0.8077(2) 0.0182(3) Uani 1 1 d .
H1 H 0.5399 -0.0388 0.8388 0.022 Uiso 1 1 calc R
C9 C 0.63507(7) -0.05103(11) 0.7899(2) 0.0186(3) Uani 1 1 d .
C10 C 0.69057(7) 0.00276(11) 0.7466(3) 0.0206(3) Uani 1 1 d .
H2 H 0.7295 -0.0321 0.7331 0.025 Uiso 1 1 calc R
C11 C 0.68853(7) 0.10636(11) 0.7236(3) 0.0191(3) Uani 1 1 d .
H3 H 0.7261 0.1426 0.6957 0.023 Uiso 1 1 calc R
C12 C 0.63122(7) 0.15720(10) 0.7414(3) 0.0158(3) Uani 1 1 d .
O1 O 0.63334(5) -0.15347(8) 0.81613(19) 0.0258(3) Uani 1 1 d .
C13 C 0.69241(8) -0.20612(12) 0.8120(3) 0.0265(4) Uani 1 1 d .
H4 H 0.7140 -0.1924 0.6916 0.040 Uiso 1 1 calc R
H5 H 0.6847 -0.2786 0.8237 0.040 Uiso 1 1 calc R
H6 H 0.7189 -0.1834 0.9178 0.040 Uiso 1 1 calc R
C14 C 0.46907(7) 0.13813(11) 0.9054(2) 0.0176(3) Uani 1 1 d .
H7 H 0.4474 0.1999 0.9498 0.021 Uiso 1 1 calc R
H8 H 0.4836 0.1009 1.0192 0.021 Uiso 1 1 calc R
C15 C 0.42152(7) 0.07310(12) 0.7993(3) 0.0233(4) Uani 1 1 d .
H9 H 0.4039 0.1114 0.6928 0.035 Uiso 1 1 calc R
H10 H 0.3874 0.0534 0.8859 0.035 Uiso 1 1 calc R
H11 H 0.4427 0.0127 0.7510 0.035 Uiso 1 1 calc R
N4 N 0.45276(5) 0.38778(9) 0.7720(2) 0.0166(3) Uani 1 1 d .
C16 C 0.44819(7) 0.49239(10) 0.7741(2) 0.0165(3) Uani 1 1 d .
C17 C 0.39383(7) 0.55127(11) 0.7623(3) 0.0197(3) Uani 1 1 d .
H12 H 0.3531 0.5216 0.7556 0.024 Uiso 1 1 calc R
C18 C 0.40167(7) 0.65515(10) 0.7608(3) 0.0204(3) Uani 1 1 d .
C19 C 0.46185(7) 0.69903(11) 0.7722(3) 0.0209(3) Uani 1 1 d .
H13 H 0.4659 0.7703 0.7743 0.025 Uiso 1 1 calc R
C20 C 0.51556(7) 0.63936(11) 0.7806(2) 0.0194(3) Uani 1 1 d .
H14 H 0.5563 0.6694 0.7854 0.023 Uiso 1 1 calc R
C21 C 0.50912(7) 0.53441(10) 0.7818(2) 0.0168(3) Uani 1 1 d .
O2 O 0.34647(5) 0.70867(8) 0.7463(2) 0.0290(3) Uani 1 1 d .
C22 C 0.35042(8) 0.81531(11) 0.7360(3) 0.0287(4) Uani 1 1 d .
H15 H 0.3687 0.8415 0.8540 0.043 Uiso 1 1 calc R
H16 H 0.3081 0.8435 0.7182 0.043 Uiso 1 1 calc R
H17 H 0.3773 0.8345 0.6285 0.043 Uiso 1 1 calc R
C23 C 0.39951(7) 0.32642(12) 0.7071(2) 0.0203(4) Uani 1 1 d .
H18 H 0.4158 0.2606 0.6629 0.024 Uiso 1 1 calc R
H19 H 0.3794 0.3602 0.5973 0.024 Uiso 1 1 calc R
C24 C 0.34964(8) 0.30828(13) 0.8589(3) 0.0271(4) Uani 1 1 d .
H20 H 0.3696 0.2790 0.9718 0.041 Uiso 1 1 calc R
H21 H 0.3176 0.2618 0.8100 0.041 Uiso 1 1 calc R
H22 H 0.3296 0.3723 0.8928 0.041 Uiso 1 1 calc R

loop_
_atom_site_aniso_label
_atom_site_aniso_U_11
_atom_site_aniso_U_22
_atom_site_aniso_U_33
_atom_site_aniso_U_23
_atom_site_aniso_U_13
_atom_site_aniso_U_12
S1 0.01558(19) 0.01939(19) 0.0436(3) -0.0002(2) 0.0030(2) -0.00521(13)
N1 0.0178(6) 0.0187(6) 0.0273(9) 0.0009(6) 0.0014(6) -0.0035(5)
C1 0.0200(7) 0.0171(7) 0.0123(8) -0.0003(6) -0.0009(7) -0.0031(5)
C2 0.0175(7) 0.0168(6) 0.0124(9) 0.0005(6) -0.0006(6) -0.0013(5)
C3 0.0139(7) 0.0181(7) 0.0134(9) 0.0008(6) -0.0004(6) -0.0003(5)
C4 0.0166(6) 0.0153(6) 0.0130(8) 0.0000(6) -0.0010(6) -0.0023(5)
C5 0.0154(6) 0.0161(6) 0.0134(8) 0.0003(6) -0.0007(6) -0.0013(5)
C6 0.0138(7) 0.0189(7) 0.0163(8) 0.0008(7) -0.0001(7) -0.0016(5)
N2 0.0166(6) 0.0200(6) 0.0281(9) 0.0011(6) 0.0037(6) -0.0028(5)
N3 0.0129(6) 0.0154(6) 0.0187(8) 0.0007(5) 0.0005(5) -0.0026(4)
C7 0.0164(7) 0.0171(7) 0.0118(9) -0.0020(6) -0.0011(6) 0.0003(5)
C8 0.0185(7) 0.0177(7) 0.0184(9) -0.0019(6) -0.0009(6) -0.0048(6)
C9 0.0234(7) 0.0145(7) 0.0178(9) -0.0021(6) -0.0031(6) -0.0016(6)
C10 0.0167(7) 0.0206(7) 0.0246(9) -0.0028(8) -0.0010(8) 0.0024(6)
C11 0.0143(7) 0.0219(7) 0.0212(9) -0.0009(7) 0.0002(6) -0.0028(5)
C12 0.0174(7) 0.0172(6) 0.0128(8) -0.0001(7) -0.0007(6) -0.0023(5)
O1 0.0215(6) 0.0161(5) 0.0398(8) -0.0004(5) 0.0007(5) 0.0013(4)
C13 0.0253(8) 0.0175(7) 0.0366(11) -0.0024(7) -0.0050(7) 0.0033(6)
C14 0.0155(7) 0.0188(7) 0.0186(9) 0.0015(6) 0.0028(6) -0.0019(6)
C15 0.0185(7) 0.0216(7) 0.0299(11) -0.0001(7) 0.0007(7) -0.0061(6)
N4 0.0135(6) 0.0160(6) 0.0204(8) -0.0008(6) -0.0004(5) -0.0003(4)
C16 0.0188(7) 0.0181(7) 0.0125(9) 0.0006(7) 0.0015(6) 0.0011(5)
C17 0.0173(7) 0.0217(7) 0.0202(9) 0.0010(7) 0.0018(7) -0.0002(5)
C18 0.0224(7) 0.0205(7) 0.0181(9) 0.0015(7) 0.0021(7) 0.0054(6)
C19 0.0283(8) 0.0161(6) 0.0184(9) 0.0007(7) 0.0031(7) 0.0012(6)
C20 0.0225(8) 0.0191(7) 0.0165(9) -0.0011(7) 0.0010(6) -0.0028(6)
C21 0.0176(7) 0.0195(7) 0.0132(9) 0.0000(6) 0.0000(6) -0.0010(5)
O2 0.0227(5) 0.0215(5) 0.0428(8) 0.0034(6) 0.0042(6) 0.0078(4)
C22 0.0348(9) 0.0213(7) 0.0300(10) 0.0029(8) 0.0052(9) 0.0076(6)
C23 0.0185(7) 0.0189(7) 0.0235(10) -0.0001(6) -0.0045(6) -0.0022(6)
C24 0.0147(8) 0.0271(8) 0.0396(12) 0.0044(8) 0.0005(7) -0.0006(6)

loop_
_atom_type_symbol
_atom_type_description
_atom_type_scat_dispersion_real
_atom_type_scat_dispersion_imag
_atom_type_scat_source
C C 0.0033 0.0016 'International Tables Vol C Tables 4.2.6.8 and 6.1.1.4'
H H 0.0000 0.0000 'International Tables Vol C Tables 4.2.6.8 and 6.1.1.4'
N N 0.0061 0.0033 'International Tables Vol C Tables 4.2.6.8 and 6.1.1.4'
O O 0.0106 0.0060 'International Tables Vol C Tables 4.2.6.8 and 6.1.1.4'
S S 0.1246 0.1234 'International Tables Vol C Tables 4.2.6.8 and 6.1.1.4'

loop_
_geom_angle_atom_site_label_1
_geom_angle_atom_site_label_2
_geom_angle_atom_site_label_3
_geom_angle
N2 S1 N1 100.61(6)
C1 N1 S1 106.06(10)
N1 C1 C2 126.92(13)
N1 C1 C6 113.53(13)
C2 C1 C6 119.54(12)
C3 C2 C1 119.99(13)
C3 C2 C21 107.64(12)
C1 C2 C21 132.20(13)
N4 C3 C2 108.62(12)
N4 C3 C4 131.35(12)
C2 C3 C4 120.03(13)
C5 C4 N3 108.77(11)
C5 C4 C3 119.62(12)
N3 C4 C3 131.60(12)
C4 C5 C6 120.30(12)
C4 C5 C12 107.83(11)
C6 C5 C12 131.39(13)
N2 C6 C5 126.44(13)
N2 C6 C1 113.86(12)
C5 C6 C1 119.60(13)
C6 N2 S1 105.94(10)
C7 N3 C4 107.61(11)
C7 N3 C14 119.63(12)
C4 N3 C14 125.78(12)
N3 C7 C8 128.66(13)
N3 C7 C12 109.37(12)
C8 C7 C12 121.78(13)
C9 C8 C7 117.63(13)
C9 C8 H1 121.2
C7 C8 H1 121.2
O1 C9 C8 115.05(13)
O1 C9 C10 123.62(13)
C8 C9 C10 121.33(13)
C11 C10 C9 120.18(13)
C11 C10 H2 119.9
C9 C10 H2 119.9
C10 C11 C12 119.82(13)
C10 C11 H3 120.1
C12 C11 H3 120.1
C11 C12 C7 119.17(12)
C11 C12 C5 134.35(13)
C7 C12 C5 106.37(12)
C9 O1 C13 117.22(12)
O1 C13 H4 109.5
O1 C13 H5 109.5
H4 C13 H5 109.5
O1 C13 H6 109.5
H4 C13 H6 109.5
H5 C13 H6 109.5
N3 C14 C15 114.56(14)
N3 C14 H7 108.6
C15 C14 H7 108.6
N3 C14 H8 108.6
C15 C14 H8 108.6
H7 C14 H8 107.6
C14 C15 H9 109.5
C14 C15 H10 109.5
H9 C15 H10 109.5
C14 C15 H11 109.5
H9 C15 H11 109.5
H10 C15 H11 109.5
C3 N4 C16 107.99(11)
C3 N4 C23 128.00(12)
C16 N4 C23 120.34(12)
N4 C16 C17 128.05(13)
N4 C16 C21 109.42(12)
C17 C16 C21 122.47(13)
C18 C17 C16 117.31(13)
C18 C17 H12 121.3
C16 C17 H12 121.3
O2 C18 C17 114.42(13)
O2 C18 C19 124.24(13)
C17 C18 C19 121.35(13)
C20 C19 C18 120.62(13)
C20 C19 H13 119.7
C18 C19 H13 119.7
C19 C20 C21 119.28(13)
C19 C20 H14 120.4
C21 C20 H14 120.4
C20 C21 C16 118.94(13)
C20 C21 C2 134.65(14)
C16 C21 C2 106.31(12)
C18 O2 C22 118.06(12)
O2 C22 H15 109.5
O2 C22 H16 109.5
H15 C22 H16 109.5
O2 C22 H17 109.5
H15 C22 H17 109.5
H16 C22 H17 109.5
N4 C23 C24 113.80(14)
N4 C23 H18 108.8
C24 C23 H18 108.8
N4 C23 H19 108.8
C24 C23 H19 108.8
H18 C23 H19 107.7
C23 C24 H20 109.5
C23 C24 H21 109.5
H20 C24 H21 109.5
C23 C24 H22 109.5
H20 C24 H22 109.5
H21 C24 H22 109.5

loop_
_geom_bond_atom_site_label_1
_geom_bond_atom_site_label_2
_geom_bond_distance
S1 N2 1.6335(12)
S1 N1 1.6371(13)
N1 C1 1.3414(18)
C1 C2 1.425(2)
C1 C6 1.4380(19)
C2 C3 1.4060(19)
C2 C21 1.4323(19)
C3 N4 1.3928(18)
C3 C4 1.4415(19)
C4 C5 1.3996(19)
C4 N3 1.4054(17)
C5 C6 1.4246(18)
C5 C12 1.4358(18)
C6 N2 1.3422(19)
N3 C7 1.3980(18)
N3 C14 1.469(2)
C7 C8 1.400(2)
C7 C12 1.4105(19)
C8 C9 1.390(2)
C8 H1 0.9500
C9 O1 1.3738(17)
C9 C10 1.409(2)
C10 C11 1.386(2)
C10 H2 0.9500
C11 C12 1.394(2)
C11 H3 0.9500
O1 C13 1.4332(19)
C13 H4 0.9800
C13 H5 0.9800
C13 H6 0.9800
C14 C15 1.522(2)
C14 H7 0.9900
C14 H8 0.9900
C15 H9 0.9800
C15 H10 0.9800
C15 H11 0.9800
N4 C16 1.3930(17)
N4 C23 1.4642(18)
C16 C17 1.394(2)
C16 C21 1.407(2)
C17 C18 1.3898(19)
C17 H12 0.9500
C18 O2 1.3716(17)
C18 C19 1.404(2)
C19 C20 1.387(2)
C19 H13 0.9500
C20 C21 1.4007(19)
C20 H14 0.9500
O2 C22 1.4209(17)
C22 H15 0.9800
C22 H16 0.9800
C22 H17 0.9800
C23 C24 1.522(2)
C23 H18 0.9900
C23 H19 0.9900
C24 H20 0.9800
C24 H21 0.9800
C24 H22 0.9800

loop_
_geom_torsion_atom_site_label_1
_geom_torsion_atom_site_label_2
_geom_torsion_atom_site_label_3
_geom_torsion_atom_site_label_4
_geom_torsion
N2 S1 N1 C1 -0.10(14)
S1 N1 C1 C2 -178.21(15)
S1 N1 C1 C6 0.28(18)
N1 C1 C2 C3 -178.30(17)
C6 C1 C2 C3 3.3(2)
N1 C1 C2 C21 7.1(3)
C6 C1 C2 C21 -171.36(17)
C1 C2 C3 N4 -175.26(15)
C21 C2 C3 N4 0.57(18)
C1 C2 C3 C4 4.7(2)
C21 C2 C3 C4 -179.44(14)
N4 C3 C4 C5 169.06(17)
C2 C3 C4 C5 -10.9(2)
N4 C3 C4 N3 -9.8(3)
C2 C3 C4 N3 170.17(16)
N3 C4 C5 C6 -171.93(15)
C3 C4 C5 C6 8.9(2)
N3 C4 C5 C12 0.93(18)
C3 C4 C5 C12 -178.20(14)
C4 C5 C6 N2 175.13(18)
C12 C5 C6 N2 4.2(3)
C4 C5 C6 C1 -0.9(2)
C12 C5 C6 C1 -171.86(18)
N1 C1 C6 N2 -0.4(2)
C2 C1 C6 N2 178.21(16)
N1 C1 C6 C5 176.13(17)
C2 C1 C6 C5 -5.2(2)
C5 C6 N2 S1 -175.96(15)
C1 C6 N2 S1 0.30(19)
N1 S1 N2 C6 -0.12(15)
C5 C4 N3 C7 0.60(17)
C3 C4 N3 C7 179.59(17)
C5 C4 N3 C14 150.85(15)
C3 C4 N3 C14 -30.2(3)
C4 N3 C7 C8 173.10(17)
C14 N3 C7 C8 20.7(2)
C4 N3 C7 C12 -1.94(17)
C14 N3 C7 C12 -154.35(14)
N3 C7 C8 C9 -177.83(15)
C12 C7 C8 C9 -3.3(2)
C7 C8 C9 O1 -178.55(14)
C7 C8 C9 C10 1.0(2)
O1 C9 C10 C11 -179.51(17)
C8 C9 C10 C11 1.0(3)
C9 C10 C11 C12 -0.7(3)
C10 C11 C12 C7 -1.6(3)
C10 C11 C12 C5 173.91(18)
N3 C7 C12 C11 179.13(16)
C8 C7 C12 C11 3.7(3)
N3 C7 C12 C5 2.48(18)
C8 C7 C12 C5 -172.97(15)
C4 C5 C12 C11 -178.0(2)
C6 C5 C12 C11 -6.2(3)
C4 C5 C12 C7 -2.07(18)
C6 C5 C12 C7 169.70(18)
C8 C9 O1 C13 -175.91(15)
C10 C9 O1 C13 4.6(2)
C7 N3 C14 C15 -83.82(17)
C4 N3 C14 C15 129.15(15)
C2 C3 N4 C16 0.41(19)
C4 C3 N4 C16 -179.57(17)
C2 C3 N4 C23 158.48(16)
C4 C3 N4 C23 -21.5(3)
C3 N4 C16 C17 176.03(17)
C23 N4 C16 C17 16.0(3)
C3 N4 C16 C21 -1.26(19)
C23 N4 C16 C21 -161.32(15)
N4 C16 C17 C18 -177.79(18)
C21 C16 C17 C18 -0.8(3)
C16 C17 C18 O2 179.15(16)
C16 C17 C18 C19 -0.5(3)
O2 C18 C19 C20 -177.97(17)
C17 C18 C19 C20 1.7(3)
C18 C19 C20 C21 -1.4(3)
C19 C20 C21 C16 0.1(2)
C19 C20 C21 C2 175.95(19)
N4 C16 C21 C20 178.50(15)
C17 C16 C21 C20 1.0(2)
N4 C16 C21 C2 1.59(19)
C17 C16 C21 C2 -175.88(16)
C3 C2 C21 C20 -177.51(18)
C1 C2 C21 C20 -2.4(3)
C3 C2 C21 C16 -1.32(17)
C1 C2 C21 C16 173.81(17)
C17 C18 O2 C22 -177.49(18)
C19 C18 O2 C22 2.2(3)
C3 N4 C23 C24 121.71(18)
C16 N4 C23 C24 -82.60(19)

loop_
_cod_related_entry_id
_cod_related_entry_database
_cod_related_entry_code
1 ChemSpider 30659533
